data_4025922
loop_
_publ_author_name
'Adam Duong'
'Thierry Maris'
'Olivier Lebel'
'James D. Wuest'

_publ_section_title
;
 Syntheses and Structures of Isomeric Diaminotriazinyl-Substituted
 2,2'-Bipyridines and 1,10-Phenanthrolines
;
_journal_name_full 'Journal of Organic Chemistry'
_journal_page_first 1333
_journal_page_last 1341
_journal_paper_doi 10.1021/jo102191n
_journal_volume 76
_journal_year 2011
_chemical_compound_source 'Synthesized by the authors. See text'
_chemical_formula_moiety 'C16 H14 N12, 2(C H4 O)'
_chemical_formula_sum 'C18 H22 N12 O2'
_chemical_formula_weight 438.48
_chemical_name_systematic
; 
 ? 
;
_space_group_IT_number 13
_symmetry_cell_setting monoclinic
_symmetry_space_group_name_Hall '-P 2yc'
_symmetry_space_group_name_H-M 'P 1 2/c 1'
_atom_sites_solution_hydrogens geom
_atom_sites_solution_primary direct
_atom_sites_solution_secondary difmap
_audit_creation_method SHELXL-97
_cell_angle_alpha 90
_cell_angle_beta 95.858(1)
_cell_angle_gamma 90
_cell_formula_units_Z 2
_cell_length_a 15.4348(4)
_cell_length_b 5.1653(2)
_cell_length_c 12.6502(3)
_cell_measurement_reflns_used 9883
_cell_measurement_temperature 100
_cell_measurement_theta_max 67.78
_cell_measurement_theta_min 2.88
_cell_volume 1003.28(5)
_computing_cell_refinement 'SAINT V7.34A(Bruker AXS, 2007)'
_computing_data_collection 'APEX2  (Bruker AXS, 2008)'
_computing_data_reduction 'SAINT V7.34A(Bruker AXS, 2007)'
_computing_molecular_graphics 'SHELXTL v6.12 (Bruker AXS, 2001)'
_computing_publication_material 'UdMX (Maris, 2004)'
_computing_structure_refinement 'SHELXL97 (Sheldrick, 2008)'
_computing_structure_solution 'SIR97 (Altomare et al., 1997)'
_diffrn_ambient_temperature 100
_diffrn_detector_area_resol_mean 8.3
_diffrn_measured_fraction_theta_full 0.978
_diffrn_measured_fraction_theta_max 0.978
_diffrn_measurement_device_type 'Bruker Microstar'
_diffrn_measurement_method \w
_diffrn_radiation_monochromator 'Helios optics'
_diffrn_radiation_source 'Rotating Anode'
_diffrn_radiation_type CuK\a
_diffrn_radiation_wavelength 1.54178
_diffrn_reflns_av_R_equivalents 0.031
_diffrn_reflns_av_sigmaI/netI 0.0170
_diffrn_reflns_limit_h_max 18
_diffrn_reflns_limit_h_min -18
_diffrn_reflns_limit_k_max 5
_diffrn_reflns_limit_k_min -5
_diffrn_reflns_limit_l_max 15
_diffrn_reflns_limit_l_min -15
_diffrn_reflns_number 16126
_diffrn_reflns_theta_full 68.03
_diffrn_reflns_theta_max 68.03
_diffrn_reflns_theta_min 2.88
_exptl_absorpt_coefficient_mu 0.861
_exptl_absorpt_correction_T_max 0.8713
_exptl_absorpt_correction_T_min 0.7468
_exptl_absorpt_correction_type multi-scan
_exptl_absorpt_process_details 'Sadabs (Sheldrick, 1996)'
_exptl_crystal_colour Colorless
_exptl_crystal_density_diffrn 1.451
_exptl_crystal_density_method 'not measured'
_exptl_crystal_description block
_exptl_crystal_F_000 460
_exptl_crystal_size_max 0.24
_exptl_crystal_size_mid 0.16
_exptl_crystal_size_min 0.16
_refine_diff_density_max 0.408
_refine_diff_density_min -0.286
_refine_diff_density_rms 0.053
_refine_ls_extinction_method none
_refine_ls_goodness_of_fit_ref 1.065
_refine_ls_hydrogen_treatment constr
_refine_ls_matrix_type full
_refine_ls_number_parameters 145
_refine_ls_number_reflns 1791
_refine_ls_number_restraints 0
_refine_ls_restrained_S_all 1.065
_refine_ls_R_factor_all 0.0456
_refine_ls_R_factor_gt 0.0446
_refine_ls_shift/su_max 0.000
_refine_ls_shift/su_mean 0.000
_refine_ls_structure_factor_coef Fsqd
_refine_ls_weighting_details 'calc w=1/[\s^2^(Fo^2^)+(0.0948P)^2^+0.3983P] where P=(Fo^2^+2Fc^2^)/3'
_refine_ls_weighting_scheme calc
_refine_ls_wR_factor_gt 0.1381
_refine_ls_wR_factor_ref 0.1396
_reflns_number_gt 1681
_reflns_number_total 1791
_reflns_threshold_expression I>2\s(I)
_cod_data_source_file COD_J_Org_Chem_76_2011_1333_1341.cif
_cod_data_source_block jw1245
_cod_original_sg_symbol_H-M P2/c
_cod_database_code 4025922

loop_
_symmetry_equiv_pos_as_xyz
'x, y, z'
'-x, y, -z+1/2'
'-x, -y, -z'
'x, -y, z-1/2'

loop_
_atom_site_label
_atom_site_type_symbol
_atom_site_fract_x
_atom_site_fract_y
_atom_site_fract_z
_atom_site_U_iso_or_equiv
_atom_site_adp_type
_atom_site_occupancy
_atom_site_symmetry_multiplicity
_atom_site_calc_flag
_atom_site_refinement_flags
C1 C 0.01186(10) 0.2547(3) 0.60724(12) 0.0274(4) Uani 1 1 d .
H1 H -0.0403 0.2281 0.6397 0.033 Uiso 1 1 calc R
C2 C 0.06966(10) 0.4447(4) 0.64418(12) 0.0281(4) Uani 1 1 d .
H2 H 0.0578 0.5500 0.7026 0.034 Uiso 1 1 calc R
C3 C 0.14570(9) 0.4818(3) 0.59540(11) 0.0215(4) Uani 1 1 d .
C4 C 0.15998(9) 0.3182(3) 0.51228(11) 0.0236(4) Uani 1 1 d .
H4 H 0.2121 0.3391 0.4793 0.028 Uiso 1 1 calc R
C5 C 0.03059(9) 0.1023(3) 0.52202(11) 0.0210(4) Uani 1 1 d .
C6 C 0.20873(9) 0.6880(3) 0.63472(11) 0.0207(4) Uani 1 1 d .
C7 C 0.24741(9) 0.9923(3) 0.75778(11) 0.0229(4) Uani 1 1 d .
C8 C 0.33086(9) 0.9183(3) 0.62299(11) 0.0217(4) Uani 1 1 d .
N1 N 0.10454(8) 0.1322(3) 0.47582(10) 0.0233(3) Uani 1 1 d .
N2 N 0.18899(8) 0.8112(3) 0.72173(10) 0.0251(4) Uani 1 1 d .
N3 N 0.32044(8) 1.0512(3) 0.71280(9) 0.0234(3) Uani 1 1 d .
N4 N 0.27674(8) 0.7309(3) 0.58071(9) 0.0219(3) Uani 1 1 d .
N5 N 0.23025(8) 1.1199(3) 0.84490(10) 0.0280(4) Uani 1 1 d .
H5A H 0.1829 1.0836 0.8754 0.034 Uiso 1 1 calc R
H5B H 0.2663 1.2404 0.8719 0.034 Uiso 1 1 calc R
N6 N 0.40024(8) 0.9744(3) 0.57235(10) 0.0266(4) Uani 1 1 d .
H6A H 0.4372 1.0943 0.5977 0.032 Uiso 1 1 calc R
H6B H 0.4090 0.8916 0.5136 0.032 Uiso 1 1 calc R
O1 O 0.43814(6) 1.2709(2) 0.86726(8) 0.0262(3) Uani 1 1 d .
H1A H 0.4112 1.1970 0.8146 0.039 Uiso 1 1 calc .
C9 C 0.42002(14) 1.5397(4) 0.86262(17) 0.0463(5) Uani 1 1 d .
H9A H 0.3917 1.5908 0.9253 0.069 Uiso 1 1 calc R
H9B H 0.3813 1.5780 0.7982 0.069 Uiso 1 1 calc R
H9C H 0.4745 1.6362 0.8612 0.069 Uiso 1 1 calc R

loop_
_atom_site_aniso_label
_atom_site_aniso_U_11
_atom_site_aniso_U_22
_atom_site_aniso_U_33
_atom_site_aniso_U_23
_atom_site_aniso_U_13
_atom_site_aniso_U_12
C1 0.0242(8) 0.0314(10) 0.0280(8) -0.0054(6) 0.0098(6) -0.0080(6)
C2 0.0277(8) 0.0315(10) 0.0262(8) -0.0073(6) 0.0076(6) -0.0061(6)
C3 0.0207(7) 0.0204(9) 0.0234(7) 0.0009(6) 0.0015(6) -0.0020(6)
C4 0.0199(7) 0.0232(9) 0.0284(8) -0.0009(6) 0.0060(6) -0.0028(6)
C5 0.0201(7) 0.0205(10) 0.0225(7) 0.0008(6) 0.0028(5) -0.0007(6)
C6 0.0233(7) 0.0184(9) 0.0203(7) 0.0021(6) 0.0014(5) 0.0000(6)
C7 0.0248(7) 0.0216(9) 0.0221(7) 0.0020(6) 0.0011(5) -0.0002(6)
C8 0.0223(7) 0.0214(9) 0.0210(7) 0.0022(6) 0.0003(5) 0.0006(6)
N1 0.0220(6) 0.0219(8) 0.0268(7) -0.0026(5) 0.0062(5) -0.0026(5)
N2 0.0260(7) 0.0254(8) 0.0240(6) -0.0019(5) 0.0039(5) -0.0039(5)
N3 0.0240(7) 0.0233(8) 0.0229(6) -0.0003(5) 0.0026(5) -0.0024(5)
N4 0.0209(6) 0.0215(8) 0.0231(6) 0.0004(5) 0.0017(5) -0.0020(5)
N5 0.0294(7) 0.0294(9) 0.0257(7) -0.0052(5) 0.0058(5) -0.0053(5)
N6 0.0244(6) 0.0300(9) 0.0260(7) -0.0061(5) 0.0057(5) -0.0084(5)
O1 0.0267(6) 0.0239(7) 0.0270(6) -0.0015(4) -0.0025(4) 0.0014(4)
C9 0.0562(12) 0.0266(12) 0.0542(12) -0.0008(8) -0.0041(9) -0.0024(8)

loop_
_atom_type_symbol
_atom_type_description
_atom_type_scat_dispersion_real
_atom_type_scat_dispersion_imag
_atom_type_scat_source
C C 0.0181 0.0091 'International Tables Vol C Tables 4.2.6.8 and 6.1.1.4'
H H 0.0000 0.0000 'International Tables Vol C Tables 4.2.6.8 and 6.1.1.4'
N N 0.0311 0.0180 'International Tables Vol C Tables 4.2.6.8 and 6.1.1.4'
O O 0.0492 0.0322 'International Tables Vol C Tables 4.2.6.8 and 6.1.1.4'

loop_
_geom_angle_atom_site_label_1
_geom_angle_atom_site_label_2
_geom_angle_atom_site_label_3
_geom_angle_site_symmetry_3
_geom_angle
_geom_angle_publ_flag
C2 C1 C5 . 119.27(14) y
C2 C1 H1 . 120.4 ?
C5 C1 H1 . 120.4 ?
C1 C2 C3 . 119.60(14) y
C1 C2 H2 . 120.2 ?
C3 C2 H2 . 120.2 ?
C4 C3 C2 . 117.31(14) y
C4 C3 C6 . 122.68(13) y
C2 C3 C6 . 120.00(14) y
N1 C4 C3 . 123.71(13) y
N1 C4 H4 . 118.1 ?
C3 C4 H4 . 118.1 ?
N1 C5 C1 . 121.73(14) y
N1 C5 C5 3_556 116.99(16) y
C1 C5 C5 3_556 121.28(16) y
N4 C6 N2 . 127.18(14) y
N4 C6 C3 . 118.03(13) y
N2 C6 C3 . 114.79(13) y
N5 C7 N2 . 116.15(13) y
N5 C7 N3 . 118.83(14) y
N2 C7 N3 . 125.02(13) y
N6 C8 N3 . 117.61(13) y
N6 C8 N4 . 117.33(13) y
N3 C8 N4 . 125.06(13) y
C4 N1 C5 . 118.35(13) y
C6 N2 C7 . 114.17(13) y
C7 N3 C8 . 114.62(13) y
C6 N4 C8 . 113.87(12) y
C7 N5 H5A . 120 ?
C7 N5 H5B . 120 ?
H5A N5 H5B . 120 ?
C8 N6 H6A . 120 ?
C8 N6 H6B . 120 ?
H6A N6 H6B . 120 ?
C9 O1 H1A . 109.5 ?
O1 C9 H9A . 109.5 ?
O1 C9 H9B . 109.5 ?
H9A C9 H9B . 109.5 ?
O1 C9 H9C . 109.5 ?
H9A C9 H9C . 109.5 ?
H9B C9 H9C . 109.5 ?

loop_
_geom_bond_atom_site_label_1
_geom_bond_atom_site_label_2
_geom_bond_site_symmetry_2
_geom_bond_distance
_geom_bond_publ_flag
C1 C2 . 1.376(2) y
C1 C5 . 1.389(2) y
C1 H1 . 0.95 ?
C2 C3 . 1.394(2) y
C2 H2 . 0.95 ?
C3 C4 . 1.384(2) y
C3 C6 . 1.493(2) y
C4 N1 . 1.337(2) y
C4 H4 . 0.95 ?
C5 N1 . 1.3434(19) y
C5 C5 3_556 1.487(3) y
C6 N4 . 1.3283(19) y
C6 N2 . 1.333(2) y
C7 N5 . 1.334(2) y
C7 N2 . 1.346(2) y
C7 N3 . 1.3482(19) y
C8 N6 . 1.3346(19) y
C8 N3 . 1.3510(19) y
C8 N4 . 1.3524(19) y
N5 H5a . 0.88 ?
N5 H5b . 0.88 ?
N6 H6a . 0.88 ?
N6 H6b . 0.88 ?
O1 C9 . 1.416(2) y
O1 H1a . 0.84 ?
C9 H9a . 0.98 ?
C9 H9b . 0.98 ?
C9 H9c . 0.98 ?

loop_
_geom_hbond_atom_site_label_D
_geom_hbond_atom_site_label_H
_geom_hbond_atom_site_label_A
_geom_hbond_distance_DH
_geom_hbond_distance_HA
_geom_hbond_distance_DA
_geom_hbond_angle_DHA
_geom_hbond_site_symmetry_A
N5 H5A N1 0.88 2.15 2.9766(18) 155.5 4_566
N5 H5B N4 0.88 2.63 3.0936(17) 113.6 4_576
N6 H6A O1 0.88 2.13 2.9603(16) 156 2_656
N6 H6B O1 0.88 2.12 2.9984(16) 173.5 4_575
O1 H1A N3 0.84 1.95 2.7717(16) 164 .

loop_
_geom_torsion_atom_site_label_1
_geom_torsion_atom_site_label_2
_geom_torsion_atom_site_label_3
_geom_torsion_atom_site_label_4
_geom_torsion_site_symmetry_1
_geom_torsion_site_symmetry_4
_geom_torsion
_geom_torsion_publ_flag
C5 C1 C2 C3 . . 0.2(3) y
C1 C2 C3 C4 . . -1.4(2) y
C1 C2 C3 C6 . . 179.84(14) y
C2 C3 C4 N1 . . 1.2(2) y
C6 C3 C4 N1 . . 179.95(13) y
C2 C1 C5 N1 . . 1.3(3) y
C2 C1 C5 C5 . 3_556 -178.88(16) y
C4 C3 C6 N4 . . 6.7(2) y
C2 C3 C6 N4 . . -174.62(14) y
C4 C3 C6 N2 . . -173.75(14) y
C2 C3 C6 N2 . . 4.9(2) y
C3 C4 N1 C5 . . 0.2(2) y
C1 C5 N1 C4 . . -1.5(2) y
C5 C5 N1 C4 3_556 . 178.66(15) y
N4 C6 N2 C7 . . -2.0(2) y
C3 C6 N2 C7 . . 178.50(12) y
N5 C7 N2 C6 . . -179.87(13) y
N3 C7 N2 C6 . . 0.0(2) y
N5 C7 N3 C8 . . -177.88(13) y
N2 C7 N3 C8 . . 2.3(2) y
N6 C8 N3 C7 . . 177.57(13) y
N4 C8 N3 C7 . . -3.0(2) y
N2 C6 N4 C8 . . 1.4(2) y
C3 C6 N4 C8 . . -179.10(12) y
N6 C8 N4 C6 . . -179.25(13) y
N3 C8 N4 C6 . . 1.3(2) y
